data_7032238
loop_
_publ_author_name
'Chen, Wen-Xian'
'Tan, Li'
'Liu, Qiu-Ping'
'Qiang, Gen-Rong'
'Zhuang, Gui-Lin'

_publ_section_title
;
 The ionothermal synthesis, structure, and magnetism-structure
 relationship of two biphenyl tetracarboxylic acid-based metal-organic
 frameworks.
;
_journal_issue 43
_journal_name_full 'Dalton transactions (Cambridge, England : 2003)'
_journal_page_first 16515
_journal_page_last 16521
_journal_paper_doi 10.1039/c4dt02042a
_journal_volume 43
_journal_year 2014
_chemical_formula_sum 'C18 H9 Mn2 O10'
_chemical_formula_weight 495.13
_chemical_name_systematic
; 
 ? 
;
_space_group_IT_number 15
_symmetry_cell_setting monoclinic
_symmetry_space_group_name_Hall '-C 2yc'
_symmetry_space_group_name_H-M 'C 1 2/c 1'
_atom_sites_solution_hydrogens geom
_atom_sites_solution_primary direct
_atom_sites_solution_secondary difmap
_audit_creation_method SHELXL-97
_cell_angle_alpha 90.00
_cell_angle_beta 115.81(3)
_cell_angle_gamma 90.00
_cell_formula_units_Z 8
_cell_length_a 30.577(6)
_cell_length_b 13.818(3)
_cell_length_c 16.241(3)
_cell_measurement_temperature 173(2)
_cell_volume 6177(3)
_computing_structure_refinement 'SHELXL-97 (Sheldrick, 1997)'
_computing_structure_solution 'SHELXS-97 (Sheldrick, 1990)'
_diffrn_ambient_temperature 173(2)
_diffrn_measured_fraction_theta_full 0.998
_diffrn_measured_fraction_theta_max 0.998
_diffrn_measurement_device_type 'Xcalibur, Eos, Gemini ultra'
_diffrn_radiation_monochromator graphite
_diffrn_radiation_source 'fine-focus sealed tube'
_diffrn_radiation_type MoK\a
_diffrn_radiation_wavelength 0.71073
_diffrn_reflns_av_R_equivalents 0.0686
_diffrn_reflns_av_sigmaI/netI 0.0618
_diffrn_reflns_limit_h_max 37
_diffrn_reflns_limit_h_min -35
_diffrn_reflns_limit_k_max 17
_diffrn_reflns_limit_k_min -17
_diffrn_reflns_limit_l_max 19
_diffrn_reflns_limit_l_min -20
_diffrn_reflns_number 26065
_diffrn_reflns_theta_full 26.00
_diffrn_reflns_theta_max 26.00
_diffrn_reflns_theta_min 3.06
_exptl_absorpt_coefficient_mu 0.852
_exptl_absorpt_correction_T_max 0.8481
_exptl_absorpt_correction_T_min 0.7548
_exptl_crystal_density_diffrn 1.065
_exptl_crystal_density_method 'not measured'
_exptl_crystal_F_000 1976
_exptl_crystal_size_max 0.35
_exptl_crystal_size_mid 0.25
_exptl_crystal_size_min 0.20
_refine_diff_density_max 0.188
_refine_diff_density_min -0.247
_refine_diff_density_rms 0.040
_refine_ls_extinction_method none
_refine_ls_goodness_of_fit_ref 1.096
_refine_ls_hydrogen_treatment mixed
_refine_ls_matrix_type full
_refine_ls_number_parameters 273
_refine_ls_number_reflns 6053
_refine_ls_number_restraints 0
_refine_ls_restrained_S_all 1.096
_refine_ls_R_factor_all 0.1128
_refine_ls_R_factor_gt 0.0757
_refine_ls_shift/su_max 0.186
_refine_ls_shift/su_mean 0.021
_refine_ls_structure_factor_coef Fsqd
_refine_ls_weighting_details 'calc w=1/[\s^2^(Fo^2^)+(0.1613P)^2^+0.0000P] where P=(Fo^2^+2Fc^2^)/3'
_refine_ls_weighting_scheme calc
_refine_ls_wR_factor_gt 0.2505
_refine_ls_wR_factor_ref 0.2750
_reflns_number_gt 3557
_reflns_number_total 6053
_reflns_threshold_expression >2sigma(I)
_cod_data_source_file c4dt02042a2.cif
_cod_data_source_block compound2
_cod_depositor_comments
;
The following automatic conversions were performed:

'_symmetry_cell_setting' value 'Monoclinic' changed to 'monoclinic'
according to
/usr/data/users/saulius/crontab/automatic-downloads/rss-feeds/RSC/lib/dictionaries/cif_core.dic
dictionary named 'cif_core.dic' version 2.4.2 from 2011-04-26.

Automatic conversion script
Id: cif_fix_values 2281 2013-09-26 08:29:07Z andrius 

 Adding full bibliography for 7032237--7032238.cif.
;
_cod_original_cell_volume 6178(2)
_cod_original_sg_symbol_H-M C2/c
_cod_database_code 7032238

loop_
_symmetry_equiv_pos_as_xyz
'x, y, z'
'-x, y, -z+1/2'
'x+1/2, y+1/2, z'
'-x+1/2, y+1/2, -z+1/2'
'-x, -y, -z'
'x, -y, z-1/2'
'-x+1/2, -y+1/2, -z'
'x+1/2, -y+1/2, z-1/2'

loop_
_atom_site_label
_atom_site_type_symbol
_atom_site_fract_x
_atom_site_fract_y
_atom_site_fract_z
_atom_site_U_iso_or_equiv
_atom_site_adp_type
_atom_site_occupancy
_atom_site_symmetry_multiplicity
_atom_site_calc_flag
_atom_site_refinement_flags
Mn1 Mn 1.15163(3) 0.44344(7) 1.48858(5) 0.0811(11) Uani 1 1 d .
Mn2 Mn 1.14793(3) 0.47027(8) 1.71392(5) 0.0833(11) Uani 1 1 d .
O2 O 0.85698(11) 0.4385(3) 1.4019(2) 0.0755(14) Uani 1 1 d .
O6 O 0.88067(12) 0.4244(3) 1.2271(2) 0.0780(14) Uani 1 1 d .
O4 O 1.08098(12) 0.4085(3) 1.6234(2) 0.0890(15) Uani 1 1 d .
O1 O 0.90749(13) 0.4485(3) 1.5474(2) 0.0918(16) Uani 1 1 d .
C13 C 0.89744(17) 0.4170(5) 1.4701(3) 0.0754(17) Uani 1 1 d .
O10 O 1.15479(15) 0.6337(4) 1.3169(3) 0.0977(16) Uani 1 1 d .
C6 C 0.92220(16) 0.2925(4) 1.3817(3) 0.0694(16) Uani 1 1 d .
O8 O 0.71669(12) 0.1129(4) 1.0933(3) 0.0956(16) Uani 1 1 d .
O9 O 1.19211(14) 0.5459(4) 1.4414(3) 0.0932(16) Uani 1 1 d .
C2 C 0.98278(16) 0.3795(4) 1.5080(3) 0.0710(16) Uani 1 1 d .
H20A H 0.9909 0.4207 1.5595 0.085 Uiso 1 1 calc R
O3 O 1.10195(13) 0.3502(4) 1.5182(3) 0.0969(17) Uani 1 1 d .
C3 C 1.01965(17) 0.3420(4) 1.4899(3) 0.0766(17) Uani 1 1 d .
C7 C 0.87124(16) 0.2555(4) 1.3280(3) 0.0702(16) Uani 1 1 d .
C15 C 0.86062(18) 0.3473(5) 1.1847(3) 0.0796(18) Uani 1 1 d .
O5 O 0.85133(16) 0.3316(3) 1.1032(2) 0.0928(16) Uani 1 1 d .
C10 C 0.78139(17) 0.1656(4) 1.2303(3) 0.0755(17) Uani 1 1 d .
C9 C 0.80089(16) 0.2248(4) 1.1853(3) 0.0752(17) Uani 1 1 d .
H15A H 0.7841 0.2325 1.1209 0.090 Uiso 1 1 calc R
C14 C 1.07130(18) 0.3680(5) 1.5485(4) 0.0808(18) Uani 1 1 d .
C1 C 0.93370(16) 0.3584(4) 1.4526(3) 0.0724(17) Uani 1 1 d .
C11 C 0.80687(18) 0.1515(5) 1.3227(3) 0.0802(18) Uani 1 1 d .
H12A H 0.7935 0.1133 1.3547 0.096 Uiso 1 1 calc R
C8 C 0.84460(16) 0.2727(4) 1.2334(3) 0.0710(16) Uani 1 1 d .
C12 C 0.85211(18) 0.1931(5) 1.3691(3) 0.0789(18) Uani 1 1 d .
H10A H 0.8707 0.1778 1.4319 0.095 Uiso 1 1 calc R
C5 C 0.95912(18) 0.2524(4) 1.3643(3) 0.0800(18) Uani 1 1 d .
H9A H 0.9510 0.2078 1.3153 0.096 Uiso 1 1 calc R
C4 C 1.00752(17) 0.2760(5) 1.4171(3) 0.0823(19) Uani 1 1 d .
H8A H 1.0322 0.2479 1.4043 0.099 Uiso 1 1 calc R
O7 O 0.71172(16) 0.0854(5) 1.2248(3) 0.130(2) Uani 1 1 d .
C16 C 0.73220(18) 0.1206(5) 1.1768(4) 0.0849(19) Uani 1 1 d .
C17 C 1.1756(2) 0.6190(7) 1.4030(5) 0.106(2) Uani 1 1 d .
C18 C 1.1779(5) 0.7132(8) 1.4569(6) 0.165(4) Uani 1 1 d .
H4A H 1.1940 0.6997 1.5227 0.248 Uiso 1 1 calc R
H4B H 1.1449 0.7368 1.4402 0.248 Uiso 1 1 calc R
H4C H 1.1963 0.7626 1.4420 0.248 Uiso 1 1 calc R

loop_
_atom_site_aniso_label
_atom_site_aniso_U_11
_atom_site_aniso_U_22
_atom_site_aniso_U_33
_atom_site_aniso_U_23
_atom_site_aniso_U_13
_atom_site_aniso_U_12
Mn1 0.0571(11) 0.1235(14) 0.0577(11) -0.0005(4) 0.0204(6) 0.0158(4)
Mn2 0.0680(11) 0.1171(14) 0.0647(11) -0.0003(4) 0.0288(6) 0.0131(4)
O2 0.0538(19) 0.105(3) 0.061(2) -0.0036(15) 0.0194(16) 0.0063(16)
O6 0.060(2) 0.105(3) 0.068(2) -0.0051(18) 0.0274(16) -0.0111(18)
O4 0.061(2) 0.131(4) 0.064(2) -0.016(2) 0.0161(16) -0.003(2)
O1 0.067(2) 0.131(4) 0.065(2) -0.0149(19) 0.0167(17) 0.022(2)
C13 0.059(3) 0.100(4) 0.063(3) -0.002(2) 0.023(2) 0.006(2)
O10 0.082(3) 0.138(4) 0.072(2) -0.011(2) 0.0320(19) -0.006(2)
C6 0.055(2) 0.087(4) 0.062(3) -0.002(2) 0.021(2) -0.002(2)
O8 0.059(2) 0.135(4) 0.079(3) -0.001(2) 0.0174(18) -0.021(2)
O9 0.067(2) 0.113(4) 0.086(3) 0.000(2) 0.021(2) 0.022(2)
C2 0.053(2) 0.092(4) 0.062(3) -0.007(2) 0.020(2) 0.004(2)
O3 0.058(2) 0.130(4) 0.100(3) -0.031(2) 0.0321(19) -0.006(2)
C3 0.058(3) 0.091(4) 0.068(3) -0.005(2) 0.017(2) 0.003(2)
C7 0.053(2) 0.095(4) 0.060(3) -0.002(2) 0.022(2) 0.005(2)
C15 0.059(3) 0.117(5) 0.063(3) -0.005(3) 0.027(2) -0.010(3)
O5 0.104(3) 0.111(3) 0.068(2) -0.0097(18) 0.041(2) -0.020(2)
C10 0.054(2) 0.093(4) 0.078(3) -0.006(2) 0.026(2) -0.001(2)
C9 0.053(2) 0.106(4) 0.060(3) -0.005(2) 0.019(2) 0.000(2)
C14 0.055(3) 0.105(5) 0.077(3) -0.005(3) 0.024(2) 0.006(3)
C1 0.052(2) 0.096(4) 0.063(3) 0.000(2) 0.019(2) 0.002(2)
C11 0.068(3) 0.107(5) 0.066(3) 0.001(2) 0.028(2) -0.013(3)
C8 0.056(2) 0.096(4) 0.059(3) -0.003(2) 0.023(2) 0.002(2)
C12 0.065(3) 0.101(4) 0.065(3) 0.000(2) 0.023(2) -0.009(3)
C5 0.066(3) 0.098(4) 0.071(3) -0.011(2) 0.025(2) -0.002(3)
C4 0.059(3) 0.116(5) 0.066(3) -0.011(3) 0.021(2) 0.007(3)
O7 0.081(3) 0.219(6) 0.112(3) -0.061(4) 0.061(3) -0.064(3)
C16 0.059(3) 0.115(5) 0.074(3) -0.011(3) 0.023(3) -0.005(3)
C17 0.076(4) 0.151(8) 0.097(5) -0.033(5) 0.045(4) -0.015(4)
C18 0.230(12) 0.172(10) 0.117(6) -0.035(6) 0.097(7) -0.010(9)

loop_
_atom_type_symbol
_atom_type_description
_atom_type_scat_dispersion_real
_atom_type_scat_dispersion_imag
_atom_type_scat_source
C C 0.0033 0.0016 'International Tables Vol C Tables 4.2.6.8 and 6.1.1.4'
H H 0.0000 0.0000 'International Tables Vol C Tables 4.2.6.8 and 6.1.1.4'
O O 0.0106 0.0060 'International Tables Vol C Tables 4.2.6.8 and 6.1.1.4'
Mn Mn 0.3368 0.7283 'International Tables Vol C Tables 4.2.6.8 and 6.1.1.4'

loop_
_geom_angle_atom_site_label_1
_geom_angle_atom_site_label_2
_geom_angle_atom_site_label_3
_geom_angle
_geom_angle_site_symmetry_1
_geom_angle_site_symmetry_3
O5 Mn1 O8 92.00(16) 2_757 8_556
O5 Mn1 O3 84.54(17) 2_757 .
O8 Mn1 O3 96.05(17) 8_556 .
O5 Mn1 O1 121.63(14) 2_757 5_768
O8 Mn1 O1 146.05(15) 8_556 5_768
O3 Mn1 O1 83.73(18) . 5_768
O5 Mn1 O9 94.67(17) 2_757 .
O8 Mn1 O9 92.38(17) 8_556 .
O3 Mn1 O9 171.55(16) . .
O1 Mn1 O9 89.57(17) 5_768 .
O5 Mn1 O2 170.29(15) 2_757 5_768
O8 Mn1 O2 91.21(14) 8_556 5_768
O3 Mn1 O2 86.01(14) . 5_768
O1 Mn1 O2 54.86(12) 5_768 5_768
O9 Mn1 O2 94.36(16) . 5_768
O7 Mn2 O4 120.7(2) 8_556 .
O7 Mn2 O6 141.9(2) 8_556 5_768
O4 Mn2 O6 97.24(15) . 5_768
O7 Mn2 O10 85.08(18) 8_556 6_566
O4 Mn2 O10 90.47(17) . 6_566
O6 Mn2 O10 91.56(16) 5_768 6_566
O7 Mn2 O2 89.82(16) 8_556 5_768
O4 Mn2 O2 87.26(15) . 5_768
O6 Mn2 O2 95.95(15) 5_768 5_768
O10 Mn2 O2 172.38(16) 6_566 5_768
C13 O2 Mn2 123.1(3) . 5_768
C13 O2 Mn1 84.2(3) . 5_768
Mn2 O2 Mn1 104.02(16) 5_768 5_768
C15 O6 Mn2 128.4(3) . 5_768
C14 O4 Mn2 127.2(3) . .
C13 O1 Mn1 98.9(3) . 5_768
O1 C13 O2 121.0(5) . .
O1 C13 C1 120.4(4) . .
O2 C13 C1 118.5(4) . .
C17 O10 Mn2 125.6(5) . 6_565
C1 C6 C5 119.7(4) . .
C1 C6 C7 121.8(4) . .
C5 C6 C7 118.3(4) . .
C16 O8 Mn1 133.8(4) . 8_455
C17 O9 Mn1 123.6(4) . .
C3 C2 C1 121.9(5) . .
C14 O3 Mn1 132.4(4) . .
C2 C3 C4 118.6(4) . .
C2 C3 C14 120.6(5) . .
C4 C3 C14 120.7(5) . .
C12 C7 C8 118.1(4) . .
C12 C7 C6 119.1(4) . .
C8 C7 C6 122.3(5) . .
O5 C15 O6 123.7(5) . .
O5 C15 C8 117.6(5) . .
O6 C15 C8 118.6(4) . .
C15 O5 Mn1 122.7(4) . 2_757
C11 C10 C9 119.3(5) . .
C11 C10 C16 121.5(5) . .
C9 C10 C16 119.2(4) . .
C8 C9 C10 120.8(4) . .
O4 C14 O3 124.5(5) . .
O4 C14 C3 117.7(5) . .
O3 C14 C3 117.8(5) . .
C6 C1 C2 118.8(4) . .
C6 C1 C13 124.8(4) . .
C2 C1 C13 116.1(5) . .
C10 C11 C12 119.7(5) . .
C9 C8 C7 119.3(5) . .
C9 C8 C15 119.0(4) . .
C7 C8 C15 121.5(4) . .
C7 C12 C11 122.4(5) . .
C4 C5 C6 121.4(5) . .
C5 C4 C3 119.4(5) . .
C16 O7 Mn2 142.3(4) . 8_455
O8 C16 O7 125.3(5) . .
O8 C16 C10 118.8(5) . .
O7 C16 C10 115.7(5) . .
O9 C17 O10 127.6(7) . .
O9 C17 C18 121.0(7) . .
O10 C17 C18 111.4(8) . .

loop_
_geom_bond_atom_site_label_1
_geom_bond_atom_site_label_2
_geom_bond_distance
_geom_bond_site_symmetry_2
Mn1 O5 2.121(4) 2_757
Mn1 O8 2.124(4) 8_556
Mn1 O3 2.199(5) .
Mn1 O1 2.218(4) 5_768
Mn1 O9 2.224(5) .
Mn1 O2 2.511(4) 5_768
Mn2 O7 2.032(4) 8_556
Mn2 O4 2.112(4) .
Mn2 O6 2.128(4) 5_768
Mn2 O10 2.144(4) 6_566
Mn2 O2 2.215(4) 5_768
O2 C13 1.285(6) .
O2 Mn2 2.215(4) 5_768
O2 Mn1 2.511(4) 5_768
O6 C15 1.272(7) .
O6 Mn2 2.128(4) 5_768
O4 C14 1.252(6) .
O1 C13 1.235(6) .
O1 Mn1 2.218(4) 5_768
C13 C1 1.496(7) .
O10 C17 1.275(8) .
O10 Mn2 2.144(4) 6_565
C6 C1 1.388(7) .
C6 C5 1.392(7) .
C6 C7 1.505(7) .
O8 C16 1.231(6) .
O8 Mn1 2.124(4) 8_455
O9 C17 1.180(10) .
C2 C3 1.384(7) .
C2 C1 1.404(6) .
O3 C14 1.258(6) .
C3 C4 1.410(7) .
C3 C14 1.490(7) .
C7 C12 1.367(7) .
C7 C8 1.412(6) .
C15 O5 1.245(6) .
C15 C8 1.505(8) .
O5 Mn1 2.121(4) 2_757
C10 C11 1.371(7) .
C10 C9 1.392(8) .
C10 C16 1.505(7) .
C9 C8 1.388(7) .
C11 C12 1.380(7) .
C5 C4 1.388(7) .
O7 C16 1.289(7) .
O7 Mn2 2.032(4) 8_455
C17 C18 1.553(12) .
